data_2009020
loop_
_publ_author_name
'Robinson, Paul D.'
'Groziak, Michael P.'

_publ_section_title
;
 A boron-containing estrogen mimic
;
_journal_issue 10
_journal_name_full 'Acta Crystallographica Section C'
_journal_page_first 1701
_journal_page_last 1704
_journal_paper_doi 10.1107/S0108270199007520
_journal_volume 55
_journal_year 1999
_chemical_formula_moiety 'C13 H12 B N3 O3, H2 O'
_chemical_formula_sum 'C13 H14 B N3 O4'
_chemical_formula_weight 287.08
_chemical_name_systematic
;
1,2-Dihydro-1,6-dihydroxy-2-(2-methoxy-6-pyridyl)-2,3,1-benzodiazaborine
;
_space_group_IT_number 2
_symmetry_cell_setting triclinic
_symmetry_space_group_name_Hall '-P 1'
_symmetry_space_group_name_H-M 'P -1'
_cell_angle_alpha 111.952(11)
_cell_angle_beta 98.61(3)
_cell_angle_gamma 103.04(3)
_cell_formula_units_Z 2
_cell_length_a 8.885(3)
_cell_length_b 10.2996(19)
_cell_length_c 8.5543(15)
_cell_measurement_reflns_used 23
_cell_measurement_temperature 296
_cell_measurement_theta_max 14.8
_cell_measurement_theta_min 6.3
_cell_volume 683.2(3)
_computing_cell_refinement 'MSC/AFC Diffractometer Control Software'
_computing_data_collection
;
MSC/AFC Diffractometer Control Software
(Molecular Structure Corporation, 1996)
;
_computing_data_reduction
;
PROCESS in TEXSAN   (Molecular Structure Corporation, 1997)
;
_computing_molecular_graphics 'ORTEP (Johnson, 1965) in TEXSAN'
_computing_publication_material
;
TEXSAN, SHELXL97 and PLATON (Spek, 1990)
;
_computing_structure_refinement 'LS in TEXSAN and SHELXL97 (Sheldrick, 1997)'
_computing_structure_solution 'SHELXS97 (Sheldrick, 1990)'
_diffrn_ambient_temperature 296
_diffrn_measurement_device_type 'Rigaku AFC-5S diffractometer'
_diffrn_measurement_method '\w (rate 4\% min^-1^ in \w)'
_diffrn_radiation_monochromator graphite
_diffrn_radiation_source 'X-ray tube'
_diffrn_radiation_type 'Mo K\a'
_diffrn_radiation_wavelength 0.71069
_diffrn_reflns_av_R_equivalents 0.008
_diffrn_reflns_av_sigmaI/netI 0.0216
_diffrn_reflns_limit_h_max 10
_diffrn_reflns_limit_h_min 0
_diffrn_reflns_limit_k_max 11
_diffrn_reflns_limit_k_min -12
_diffrn_reflns_limit_l_max 10
_diffrn_reflns_limit_l_min -10
_diffrn_reflns_number 2585
_diffrn_reflns_theta_max 25.00
_diffrn_reflns_theta_min 2.24
_diffrn_standards_decay_% 0.40
_diffrn_standards_interval_count 150
_diffrn_standards_number 3
_exptl_absorpt_coefficient_mu 0.104
_exptl_absorpt_correction_type none
_exptl_crystal_colour 'pale brown'
_exptl_crystal_density_diffrn 1.396
_exptl_crystal_density_meas ?
_exptl_crystal_description 'irregular fragment'
_exptl_crystal_F_000 300
_exptl_crystal_size_max 0.43
_exptl_crystal_size_mid 0.38
_exptl_crystal_size_min 0.24
_refine_diff_density_max 0.144
_refine_diff_density_min -0.144
_refine_ls_extinction_coef 0.009(3)
_refine_ls_extinction_method 'SHELXL97 (Sheldrick, 1997)'
_refine_ls_goodness_of_fit_ref 1.029
_refine_ls_hydrogen_treatment mixed
_refine_ls_matrix_type full
_refine_ls_number_parameters 206
_refine_ls_number_reflns 2416
_refine_ls_number_restraints 4
_refine_ls_restrained_S_all 1.029
_refine_ls_R_factor_all 0.067
_refine_ls_R_factor_gt 0.036
_refine_ls_shift/su_max 0.000
_refine_ls_shift/su_mean 0.000
_refine_ls_structure_factor_coef Fsqd
_refine_ls_weighting_details 'w = 1/[\s^2^(Fo^2^)+(0.0640P)^2^+0.0583P] where P=(Fo^2^+2Fc^2^)/3'
_refine_ls_weighting_scheme calc
_refine_ls_wR_factor_ref 0.118
_reflns_number_gt 1582
_reflns_number_total 2416
_reflns_threshold_expression I>2\s(I)
_cod_data_source_file fg1557.cif
_cod_data_source_block default
_cod_depositor_comments
;
The following automatic conversions were performed:

'_exptl_crystal_density_meas' value 'not measured' was changed to '?'
- the value is perceived as not measured.

Automatic conversion script
Id: cif_fix_values 3008 2015-01-20 13:52:24Z robertas 
;
_cod_database_code 2009020

loop_
_symmetry_equiv_pos_as_xyz
'x, y, z'
'-x, -y, -z'

loop_
_atom_site_label
_atom_site_fract_x
_atom_site_fract_y
_atom_site_fract_z
_atom_site_U_iso_or_equiv
_atom_site_adp_type
_atom_site_calc_flag
_atom_site_refinement_flags
_atom_site_occupancy
_atom_site_disorder_assembly
_atom_site_disorder_group
_atom_site_type_symbol
O1 .74521(17) .66309(14) -.09367(16) .0621(4) Uani d . 1 . . O
B1 .7605(2) .5404(2) -.0755(2) .0476(5) Uani d . 1 . . B
N2 .72545(16) .51123(14) .07114(17) .0475(4) Uani d . 1 . . N
N3 .74239(18) .38762(16) .09353(18) .0554(4) Uani d . 1 . . N
C4 .7923(2) .29686(19) -.0204(2) .0538(5) Uani d . 1 . . C
C4a .83296(19) .30593(18) -.1747(2) .0465(4) Uani d . 1 . . C
C5 .8859(2) .19768(19) -.2879(2) .0517(4) Uani d . 1 . . C
C6 .9211(2) .21005(19) -.4341(2) .0516(4) Uani d . 1 . . C
O6 .97582(18) .10754(15) -.54486(18) .0642(4) Uani d D 1 . . O
C7 .9009(2) .32667(19) -.4712(2) .0573(5) Uani d . 1 . . C
C8 .8508(2) .43286(19) -.3586(2) .0554(5) Uani d . 1 . . C
C8a .81630(19) .42612(17) -.2070(2) .0467(4) Uani d . 1 . . C
C9 .67492(19) .60424(19) .2093(2) .0481(4) Uani d . 1 . . C
C10 .6495(2) .5742(2) .3494(2) .0582(5) Uani d . 1 . . C
C11 .6032(2) .6753(2) .4779(3) .0663(5) Uani d . 1 . . C
C12 .5823(2) .7986(2) .4652(3) .0656(5) Uani d . 1 . . C
C13 .6093(2) .8179(2) .3189(2) .0559(5) Uani d . 1 . . C
O13 .58729(17) .93918(15) .30460(17) .0706(4) Uani d . 1 . . O
C14 .6203(3) .9634(2) .1584(3) .0799(6) Uani d . 1 . . C
N14 .65527(17) .72507(16) .19423(18) .0511(4) Uani d . 1 . . N
O15 .9529(3) .8790(2) -.1581(3) .0990(6) Uani d D 1 . . O
H1 .7073 .7088 -.0170 .093 Uiso calc R 1 . . H
H4 .8036 .2159 -.0015 .065 Uiso calc R 1 . . H
H5 .8971 .1186 -.2646 .062 Uiso calc R 1 . . H
H6a .992(6) .054(5) -.497(6) .096 Uiso d PD .52(3) A 1 H
H6b 1.001(6) .126(5) -.628(5) .096 Uiso d PD .48(3) A 2 H
H7 .9212 .3325 -.5723 .069 Uiso calc R 1 . . H
H8 .8396 .5112 -.3835 .066 Uiso calc R 1 . . H
H10 .6627 .4897 .3575 .070 Uiso calc R 1 . . H
H11 .5862 .6585 .5743 .080 Uiso calc R 1 . . H
H12 .5514 .8664 .5509 .079 Uiso calc R 1 . . H
H14a .7293 .9680 .1574 .120 Uiso calc R 1 . . H
H14b .6040 1.0544 .1662 .120 Uiso calc R 1 . . H
H14c .5500 .8840 .0530 .120 Uiso calc R 1 . . H
H15a .891(3) .811(3) -.151(4) .148 Uiso d D 1 . . H
H15b .885(3) .915(4) -.141(5) .148 Uiso d D 1 . . H

loop_
_atom_site_aniso_label
_atom_site_aniso_U_11
_atom_site_aniso_U_22
_atom_site_aniso_U_33
_atom_site_aniso_U_12
_atom_site_aniso_U_13
_atom_site_aniso_U_23
O1 .0918(10) .0547(7) .0581(8) .0331(7) .0333(7) .0318(6)
B1 .0501(11) .0451(11) .0474(10) .0097(9) .0089(9) .0236(9)
N2 .0531(9) .0473(8) .0454(7) .0163(6) .0147(6) .0218(6)
N3 .0708(10) .0558(9) .0536(8) .0250(8) .0225(8) .0323(7)
C4 .0679(12) .0518(10) .0523(10) .0230(9) .0200(9) .0289(9)
C4a .0483(10) .0461(9) .0442(9) .0114(8) .0099(7) .0207(7)
C5 .0600(11) .0484(10) .0520(9) .0190(8) .0174(8) .0245(8)
O6 .0909(10) .0612(8) .0571(8) .0366(7) .0362(7) .0286(6)
C6 .0569(11) .0490(10) .0477(9) .0157(8) .0160(8) .0186(8)
C7 .0749(12) .0554(11) .0480(9) .0203(9) .0238(9) .0254(9)
C8 .0722(12) .0498(10) .0516(10) .0200(9) .0193(9) .0273(8)
C8a .0495(10) .0448(9) .0436(9) .0096(7) .0088(7) .0205(7)
C9 .0424(9) .0524(10) .0470(9) .0118(7) .0098(7) .0208(8)
C10 .0631(12) .0661(12) .0553(10) .0229(9) .0227(9) .0319(9)
C11 .0694(13) .0816(14) .0558(11) .0245(11) .0283(9) .0322(10)
C12 .0692(13) .0714(13) .0596(11) .0288(10) .0299(10) .0224(10)
C13 .0506(10) .0581(11) .0571(11) .0199(9) .0144(8) .0201(9)
O13 .0857(10) .0680(9) .0713(9) .0398(7) .0304(7) .0303(7)
C14 .1071(18) .0718(14) .0751(13) .0415(13) .0240(13) .0382(12)
N14 .0503(8) .0535(8) .0488(8) .0173(7) .0130(6) .0200(7)
O15 .1260(16) .0745(11) .0908(11) .0074(10) .0339(11) .0402(10)

loop_
_atom_type_symbol
_atom_type_description
_atom_type_scat_dispersion_real
_atom_type_scat_dispersion_imag
_atom_type_scat_source
C C 0.0033 0.0016 'International Tables Vol C Tables 4.2.6.8 and 6.1.1.4'
H H 0.0000 0.0000 'International Tables Vol C Tables 4.2.6.8 and 6.1.1.4'
O O 0.0106 0.0060 'International Tables Vol C Tables 4.2.6.8 and 6.1.1.4'
N N 0.0061 0.0033 'International Tables Vol C Tables 4.2.6.8 and 6.1.1.4'
B B 0.0013 0.0007 'International Tables Vol C Tables 4.2.6.8 and 6.1.1.4'

loop_
_geom_angle_atom_site_label_1
_geom_angle_atom_site_label_2
_geom_angle_atom_site_label_3
_geom_angle
_geom_angle_publ_flag
C13 O13 C14 117.84(15) no
N3 N2 C9 111.99(13) yes
N3 N2 B1 122.73(14) yes
C9 N2 B1 125.26(14) yes
C4 N3 N2 118.01(13) yes
C13 N14 C9 118.30(15) no
N3 C4 C4a 127.65(15) yes
C8a C4a C5 121.27(15) no
C8a C4a C4 117.49(15) yes
C5 C4a C4 121.23(15) no
C6 C5 C4a 119.13(16) no
O6 C6 C5 120.31(15) no
O6 C6 C7 119.25(15) no
C5 C6 C7 120.44(16) no
C8 C7 C6 119.93(16) no
C7 C8 C8a 121.56(16) no
C8 C8a C4a 117.62(15) no
C8 C8a B1 124.45(14) yes
C4a C8a B1 117.93(14) yes
N14 C9 C10 122.36(16) no
N14 C9 N2 114.73(14) no
C10 C9 N2 122.91(16) no
C9 C10 C11 117.40(18) no
C12 C11 C10 121.28(18) no
N14 C13 O13 119.02(16) no
N14 C13 C12 123.76(18) no
O13 C13 C12 117.23(16) no
C11 C12 C13 116.90(17) no
O1 B1 N2 121.79(16) yes
C8a B1 O1 122.04(15) yes
N2 B1 C8a 116.17(14) yes
C6 O6 H6A 106(4) no
C6 O6 H6B 115(3) no
H6A O6 H6B 138(5) no
H15A O15 H15B 83(3) no
B1 O1 H1 109.5 no
N3 C4 H4 116.2 no
C4a C4 H4 116.2 no
C6 C5 H5 120.4 no
C4a C5 H5 120.4 no
C8 C7 H7 120.0 no
C6 C7 H7 120.0 no
C7 C8 H8 119.2 no
C8a C8 H8 119.2 no
C9 C10 H10 121.3 no
C11 C10 H10 121.3 no
C12 C11 H11 119.4 no
C10 C11 H11 119.4 no
C11 C12 H12 121.6 no
C13 C12 H12 121.6 no
O13 C14 H14A 109.5 no
O13 C14 H14B 109.5 no
H14A C14 H14B 109.5 no
O13 C14 H14C 109.5 no
H14A C14 H14C 109.5 no
H14B C14 H14C 109.5 no

loop_
_geom_bond_atom_site_label_1
_geom_bond_atom_site_label_2
_geom_bond_site_symmetry_2
_geom_bond_distance
_geom_bond_publ_flag
B1 O1 . 1.363(2) yes
C6 O6 . 1.368(2) yes
O13 C13 . 1.353(2) no
O13 C14 . 1.422(2) no
N2 N3 . 1.3930(19) yes
N2 C9 . 1.422(2) yes
B1 N2 . 1.455(2) yes
N3 C4 . 1.287(2) yes
N14 C13 . 1.328(2) no
N14 C9 . 1.344(2) no
C4a C8a . 1.399(2) yes
C4a C5 . 1.403(2) no
C5 C6 . 1.377(2) no
C4 C4a . 1.449(2) yes
C6 C7 . 1.394(2) no
C7 C8 . 1.372(2) no
C8 C8a . 1.398(2) no
C8a B1 . 1.529(3) yes
C9 C10 . 1.382(2) no
C10 C11 . 1.390(3) no
C11 C12 . 1.364(3) no
C12 C13 . 1.386(3) no
C4 H4 . .9300 no
C5 H5 . .9300 no
C7 H7 . .9300 no
C8 H8 . .9300 no
C10 H10 . .9300 no
C11 H11 . .9300 no
C12 H12 . .9300 no
C14 H14a . .9600 no
C14 H14b . .9600 no
C14 H14c . .9600 no

loop_
_geom_hbond_atom_site_label_D
_geom_hbond_atom_site_label_H
_geom_hbond_atom_site_label_A
_geom_hbond_site_symmetry_A
_geom_hbond_distance_DH
_geom_hbond_distance_HA
_geom_hbond_distance_DA
_geom_hbond_angle_DHA
_geom_hbond_publ_flag
O1 H1 N14 . 0.82 1.89 2.599(2) 144 yes
O6 H6A O6 2_754 0.82(2) 1.90(5) 2.699(2) 163(5) yes
O6 H6B O15 2_764 0.84(2) 1.92(4) 2.754(3) 167(5) yes
O15 H15A O1 . 0.82(3) 2.02(3) 2.833(3) 171(3) yes
O15 H15B O15 2_775 0.78(3) 2.57(4) 2.751(3) 95(3) yes

loop_
_geom_torsion_atom_site_label_1
_geom_torsion_atom_site_label_2
_geom_torsion_atom_site_label_3
_geom_torsion_atom_site_label_4
_geom_torsion
_geom_torsion_publ_flag
C9 N2 N3 C4 -177.96(15) yes
B1 N2 N3 C4 0.5(2) yes
N2 N3 C4 C4a -0.7(3) yes
N3 C4 C4a C8a -0.4(3) yes
N3 C4 C4a C5 -179.89(18) no
C8a C4a C5 C6 -0.4(3) no
C4 C4a C5 C6 179.16(16) no
C4a C5 C6 O6 178.78(16) no
C4a C5 C6 C7 -1.5(3) no
O6 C6 C7 C8 -177.99(17) no
C5 C6 C7 C8 2.3(3) no
C6 C7 C8 C8a -1.2(3) no
C7 C8 C8a C4a -0.6(3) no
C7 C8 C8a B1 179.85(17) no
C5 C4a C8a C8 1.4(2) no
C4 C4a C8a C8 -178.11(15) no
C5 C4a C8a B1 -179.04(16) no
C4 C4a C8a B1 1.4(2) yes
C13 N14 C9 C10 -0.2(2) no
C13 N14 C9 N2 -179.52(15) no
N3 N2 C9 N14 -179.52(13) yes
B1 N2 C9 N14 2.1(2) yes
N3 N2 C9 C10 1.1(2) no
B1 N2 C9 C10 -177.28(16) no
N14 C9 C10 C11 -0.5(3) no
N2 C9 C10 C11 178.76(16) no
C9 C10 C11 C12 0.6(3) no
C10 C11 C12 C13 0.0(3) no
C9 N14 C13 O13 -179.26(15) no
C9 N14 C13 C12 0.9(3) no
C14 O13 C13 N14 -2.2(3) yes
C14 O13 C13 C12 177.69(18) no
C11 C12 C13 N14 -0.8(3) no
C11 C12 C13 O13 179.36(17) no
N3 N2 B1 O1 -179.08(15) no
O1 B1 N2 C9 -0.8(3) yes
N3 N2 B1 C8a 0.5(2) no
C9 N2 B1 C8a 178.81(14) no
C8 C8a B1 O1 -2.4(3) yes
C4a C8a B1 O1 178.11(16) yes
C8 C8a B1 N2 177.99(15) yes
C4a C8a B1 N2 -1.5(2) yes
